data_4349426
loop_
_publ_author_name
'Alemayehu, Abraham B.'
'Vazquez-Lima, Hugo'
'Gagnon, Kevin J.'
'Ghosh, Abhik'

_publ_section_title
;
 Stepwise Deoxygenation of Nitrite as a Route to Two Families of Ruthenium
 Corroles: Group 8 Periodic Trends and Relativistic Effects.
;
_journal_issue 9
_journal_name_full 'Inorganic chemistry'
_journal_page_first 5285
_journal_page_last 5294
_journal_paper_doi 10.1021/acs.inorgchem.7b00377
_journal_volume 56
_journal_year 2017
_chemical_formula_sum 'C37 H23 N5 Ru'
_chemical_formula_weight 638.67
_space_group_crystal_system monoclinic
_space_group_IT_number 14
_space_group_name_Hall '-P 2ybc'
_space_group_name_H-M_alt 'P 1 21/c 1'
_atom_sites_solution_hydrogens geom
_atom_sites_solution_primary 'intrinsic phasing'
_atom_sites_solution_secondary difmap
_audit_creation_method SHELXL-2014/7
_cell_angle_alpha 90
_cell_angle_beta 100.249(2)
_cell_angle_gamma 90
_cell_formula_units_Z 4
_cell_length_a 12.1216(5)
_cell_length_b 22.0370(9)
_cell_length_c 10.7799(5)
_cell_measurement_reflns_used 9939
_cell_measurement_temperature 100(2)
_cell_measurement_theta_max 36.009
_cell_measurement_theta_min 2.744
_cell_volume 2833.6(2)
_computing_cell_refinement 'SAINT V8.34A Bruker-AXS, Madison WI'
_computing_data_collection 'Bruker APEX2 Bruker-AXS, Madison WI'
_computing_data_reduction 'SAINT V8.34A Bruker-AXS, Madison WI'
_computing_molecular_graphics
;
Bruker SHELXTL Bruker-AXS, Madison WI
O. V. Dolomanov, L. J. Bourhis, R. J. Gildea, J. A. K. Howard and H. Puschmann,
OLEX2: a complete structure solution, refinement and analysis program.
J. Appl. Cryst. (2009). 42, 339-341.
and local programs
;
_computing_publication_material 'Bruker SHELXTL Bruker-AXS, Madison WI'
_computing_structure_refinement 'SHELXL-2014/7 (Sheldrick, 2013)'
_computing_structure_solution 'SHELXT 2014/4 Bruker-AXS, Madison WI'
_diffrn_ambient_temperature 100(2)
_diffrn_detector_area_resol_mean 10.42
_diffrn_measured_fraction_theta_full 1.000
_diffrn_measured_fraction_theta_max 0.996
_diffrn_measurement_device_type 'Bruker D8 with PHOTON 100 detector'
_diffrn_measurement_method '\f and \w shutterless scans'
_diffrn_radiation_monochromator 'silicon 111'
_diffrn_radiation_type synchrotron
_diffrn_radiation_wavelength 0.7749
_diffrn_reflns_av_R_equivalents 0.0541
_diffrn_reflns_av_unetI/netI 0.0475
_diffrn_reflns_Laue_measured_fraction_full 1.000
_diffrn_reflns_Laue_measured_fraction_max 0.996
_diffrn_reflns_limit_h_max 18
_diffrn_reflns_limit_h_min -18
_diffrn_reflns_limit_k_max 33
_diffrn_reflns_limit_k_min -33
_diffrn_reflns_limit_l_max 16
_diffrn_reflns_limit_l_min -16
_diffrn_reflns_number 53000
_diffrn_reflns_point_group_measured_fraction_full 1.000
_diffrn_reflns_point_group_measured_fraction_max 0.996
_diffrn_reflns_theta_full 27.706
_diffrn_reflns_theta_max 36.042
_diffrn_reflns_theta_min 2.117
_diffrn_source
;
Advanced Light Source, station 11.3.1
;
_exptl_absorpt_coefficient_mu 0.731
_exptl_absorpt_correction_T_max 0.993
_exptl_absorpt_correction_T_min 0.849
_exptl_absorpt_correction_type multi-scan
_exptl_absorpt_process_details 'SADABS-2014/5 - Bruker AXS, Madison WI'
_exptl_crystal_colour purple
_exptl_crystal_density_diffrn 1.497
_exptl_crystal_description blade
_exptl_crystal_F_000 1296
_exptl_crystal_size_max 0.200
_exptl_crystal_size_mid 0.030
_exptl_crystal_size_min 0.010
_refine_diff_density_max 1.667
_refine_diff_density_min -1.498
_refine_diff_density_rms 0.111
_refine_ls_extinction_method none
_refine_ls_goodness_of_fit_ref 1.025
_refine_ls_hydrogen_treatment constr
_refine_ls_matrix_type full
_refine_ls_number_parameters 443
_refine_ls_number_reflns 10358
_refine_ls_number_restraints 343
_refine_ls_restrained_S_all 1.013
_refine_ls_R_factor_all 0.0712
_refine_ls_R_factor_gt 0.0438
_refine_ls_shift/su_max 0.002
_refine_ls_shift/su_mean 0.000
_refine_ls_structure_factor_coef Fsqd
_refine_ls_weighting_details 'w=1/[\s^2^(Fo^2^)+(0.0499P)^2^+3.5334P] where P=(Fo^2^+2Fc^2^)/3'
_refine_ls_weighting_scheme calc
_refine_ls_wR_factor_gt 0.1019
_refine_ls_wR_factor_ref 0.1153
_reflns_Friedel_coverage 0.000
_reflns_number_gt 7564
_reflns_number_total 10358
_reflns_threshold_expression 'I > 2\s(I)'
_cod_data_source_file ic7b00377_si_002.cif
_cod_data_source_block RuNTPC
_cod_original_sg_symbol_H-M 'P 21/c'
_cod_database_code 4349426
_shelx_shelxl_version_number 2014/7
_shelx_space_group_comment
;
The symmetry employed for this shelxl refinement is uniquely defined
by the following loop, which should always be used as a source of
symmetry information in preference to the above space-group names.
They are only intended as comments.
;
_shelx_estimated_absorpt_t_min 0.868
_shelx_estimated_absorpt_t_max 0.993

loop_
_space_group_symop_operation_xyz
'x, y, z'
'-x, y+1/2, -z+1/2'
'-x, -y, -z'
'x, -y-1/2, z-1/2'

loop_
_atom_site_label
_atom_site_type_symbol
_atom_site_fract_x
_atom_site_fract_y
_atom_site_fract_z
_atom_site_U_iso_or_equiv
_atom_site_adp_type
_atom_site_occupancy
_atom_site_site_symmetry_order
_atom_site_calc_flag
_atom_site_refinement_flags_posn
_atom_site_refinement_flags_adp
_atom_site_refinement_flags_occupancy
_atom_site_disorder_assembly
_atom_site_disorder_group
Ru1 Ru 0.50019(2) 0.40262(2) 0.73894(2) 0.01916(6) Uani 1 1 d . . . . .
N1 N 0.59509(18) 0.43505(8) 0.62444(19) 0.0209(4) Uani 1 1 d . . . . .
N2 N 0.48018(17) 0.33054(8) 0.62424(19) 0.0204(4) Uani 1 1 d . . . . .
N3 N 0.34312(18) 0.39421(8) 0.76836(19) 0.0207(4) Uani 1 1 d . . . . .
N4 N 0.47286(18) 0.49076(8) 0.74440(19) 0.0214(4) Uani 1 1 d . . . . .
N5 N 0.57909(19) 0.38105(9) 0.8680(2) 0.0243(4) Uani 1 1 d . . . . .
C1 C 0.6140(2) 0.49683(10) 0.6249(2) 0.0219(4) Uani 1 1 d . . . . .
C2 C 0.6916(2) 0.50843(11) 0.5452(2) 0.0253(5) Uani 1 1 d . . . . .
H2A H 0.7197 0.5471 0.5271 0.030 Uiso 1 1 calc R U . . .
C3 C 0.7195(2) 0.45321(11) 0.4979(2) 0.0244(5) Uani 1 1 d . . . . .
H3A H 0.7711 0.4472 0.4422 0.029 Uiso 1 1 calc R U . . .
C4 C 0.6575(2) 0.40685(10) 0.5476(2) 0.0205(4) Uani 1 1 d . . . . .
C5 C 0.6473(2) 0.34449(10) 0.5217(2) 0.0206(4) Uani 1 1 d . . . . .
C6 C 0.5613(2) 0.30933(10) 0.5579(2) 0.0206(4) Uani 1 1 d . . . . .
C7 C 0.5393(2) 0.24619(10) 0.5327(2) 0.0217(4) Uani 1 1 d . . . . .
H7A H 0.5817 0.2199 0.4894 0.026 Uiso 1 1 calc R U . . .
C8 C 0.4472(2) 0.23025(10) 0.5816(2) 0.0219(4) Uani 1 1 d . . . . .
H8A H 0.4141 0.1911 0.5777 0.026 Uiso 1 1 calc R U . . .
C9 C 0.4087(2) 0.28274(10) 0.6398(2) 0.0205(4) Uani 1 1 d . . . . .
C10 C 0.3162(2) 0.28713(10) 0.6995(2) 0.0210(4) Uani 1 1 d D . . . .
C11 C 0.2820(2) 0.34082(10) 0.7529(2) 0.0222(5) Uani 1 1 d . . . . .
C12 C 0.1809(2) 0.35057(11) 0.8000(3) 0.0268(5) Uani 1 1 d . . . . .
H12A H 0.1226 0.3218 0.8003 0.032 Uiso 1 1 calc R U . . .
C13 C 0.1825(2) 0.40877(11) 0.8446(3) 0.0274(5) Uani 1 1 d . . . . .
H13A H 0.1252 0.4274 0.8811 0.033 Uiso 1 1 calc R U . . .
C14 C 0.2847(2) 0.43672(10) 0.8269(2) 0.0235(5) Uani 1 1 d . . . . .
C15 C 0.3175(2) 0.49723(10) 0.8555(2) 0.0222(4) Uani 1 1 d . . . . .
C16 C 0.4082(2) 0.52398(10) 0.8122(2) 0.0218(4) Uani 1 1 d . . . . .
C17 C 0.4479(2) 0.58516(10) 0.8125(2) 0.0240(5) Uani 1 1 d . . . . .
H17A H 0.4211 0.6184 0.8549 0.029 Uiso 1 1 calc R U . . .
C18 C 0.5316(2) 0.58789(10) 0.7408(2) 0.0245(5) Uani 1 1 d . . . . .
H18A H 0.5711 0.6232 0.7232 0.029 Uiso 1 1 calc R U . . .
C19 C 0.5474(2) 0.52845(10) 0.6986(2) 0.0225(5) Uani 1 1 d . . . . .
C20 C 0.7312(2) 0.31660(10) 0.4545(2) 0.0234(5) Uani 1 1 d . . . . .
C21 C 0.8451(2) 0.32436(12) 0.5039(3) 0.0291(5) Uani 1 1 d . . . . .
H21A H 0.8667 0.3460 0.5807 0.035 Uiso 1 1 calc R U . . .
C22 C 0.9270(2) 0.30083(13) 0.4421(3) 0.0339(6) Uani 1 1 d . . . . .
H22A H 1.0040 0.3064 0.4767 0.041 Uiso 1 1 calc R U . . .
C23 C 0.8964(2) 0.26949(12) 0.3305(3) 0.0321(6) Uani 1 1 d . . . . .
H23A H 0.9523 0.2537 0.2877 0.039 Uiso 1 1 calc R U . . .
C24 C 0.7836(3) 0.26106(11) 0.2809(3) 0.0305(6) Uani 1 1 d . . . . .
H24A H 0.7624 0.2393 0.2043 0.037 Uiso 1 1 calc R U . . .
C25 C 0.7016(2) 0.28432(11) 0.3427(2) 0.0251(5) Uani 1 1 d . . . . .
H25A H 0.6247 0.2781 0.3084 0.030 Uiso 1 1 calc R U . . .
C26 C 0.2493(13) 0.2313(5) 0.7144(6) 0.0234(9) Uani 0.791(14) 1 d D U P A 1
C27 C 0.2515(5) 0.2087(2) 0.8350(4) 0.0231(8) Uani 0.791(14) 1 d D U P A 1
H27A H 0.2942 0.2291 0.9051 0.028 Uiso 0.791(14) 1 calc R U P A 1
C28 C 0.1924(5) 0.15686(19) 0.8547(5) 0.0278(9) Uani 0.791(14) 1 d D U P A 1
H28A H 0.1942 0.1422 0.9378 0.033 Uiso 0.791(14) 1 calc R U P A 1
C29 C 0.1309(5) 0.12650(18) 0.7529(6) 0.0321(10) Uani 0.791(14) 1 d D U P A 1
H29A H 0.0891 0.0913 0.7661 0.039 Uiso 0.791(14) 1 calc R U P A 1
C30 C 0.1304(4) 0.1474(2) 0.6328(5) 0.0332(11) Uani 0.791(14) 1 d D U P A 1
H30A H 0.0895 0.1262 0.5628 0.040 Uiso 0.791(14) 1 calc R U P A 1
C31 C 0.1895(4) 0.1996(2) 0.6131(5) 0.0285(9) Uani 0.791(14) 1 d D U P A 1
H31A H 0.1889 0.2136 0.5297 0.034 Uiso 0.791(14) 1 calc R U P A 1
C26A C 0.247(5) 0.231(2) 0.702(2) 0.026(2) Uani 0.209(14) 1 d D U P A 2
C27A C 0.247(2) 0.1995(9) 0.8133(18) 0.030(3) Uani 0.209(14) 1 d D U P A 2
H27B H 0.2965 0.2112 0.8880 0.036 Uiso 0.209(14) 1 calc R U P A 2
C28A C 0.1751(16) 0.1509(8) 0.8159(18) 0.028(2) Uani 0.209(14) 1 d D U P A 2
H28B H 0.1739 0.1297 0.8924 0.033 Uiso 0.209(14) 1 calc R U P A 2
C29A C 0.1054(15) 0.1334(7) 0.7066(19) 0.030(2) Uani 0.209(14) 1 d D U P A 2
H29B H 0.0580 0.0991 0.7071 0.036 Uiso 0.209(14) 1 calc R U P A 2
C30A C 0.1039(16) 0.1653(9) 0.5966(15) 0.034(2) Uani 0.209(14) 1 d D U P A 2
H30B H 0.0553 0.1531 0.5217 0.041 Uiso 0.209(14) 1 calc R U P A 2
C31A C 0.1729(16) 0.2151(8) 0.5947(17) 0.031(2) Uani 0.209(14) 1 d D U P A 2
H31B H 0.1693 0.2382 0.5197 0.037 Uiso 0.209(14) 1 calc R U P A 2
C32 C 0.2524(2) 0.53394(10) 0.9330(2) 0.0232(5) Uani 1 1 d . . . . .
C33 C 0.2106(2) 0.59137(11) 0.8939(3) 0.0262(5) Uani 1 1 d . . . . .
H33A H 0.2187 0.6064 0.8134 0.031 Uiso 1 1 calc R U . . .
C34 C 0.1573(2) 0.62647(12) 0.9725(3) 0.0317(6) Uani 1 1 d . . . . .
H34A H 0.1308 0.6658 0.9463 0.038 Uiso 1 1 calc R U . . .
C35 C 0.1424(2) 0.60441(12) 1.0891(3) 0.0315(6) Uani 1 1 d . . . . .
H35A H 0.1062 0.6286 1.1428 0.038 Uiso 1 1 calc R U . . .
C36 C 0.1808(2) 0.54686(12) 1.1265(3) 0.0283(5) Uani 1 1 d . . . . .
H36A H 0.1690 0.5311 1.2051 0.034 Uiso 1 1 calc R U . . .
C37 C 0.2361(2) 0.51221(11) 1.0501(2) 0.0255(5) Uani 1 1 d . . . . .
H37A H 0.2634 0.4732 1.0776 0.031 Uiso 1 1 calc R U . . .

loop_
_atom_site_aniso_label
_atom_site_aniso_U_11
_atom_site_aniso_U_22
_atom_site_aniso_U_33
_atom_site_aniso_U_23
_atom_site_aniso_U_13
_atom_site_aniso_U_12
Ru1 0.02320(10) 0.01050(7) 0.02548(10) -0.00040(6) 0.00897(7) -0.00221(6)
N1 0.0274(11) 0.0123(7) 0.0251(10) -0.0004(7) 0.0102(8) -0.0032(7)
N2 0.0238(10) 0.0126(7) 0.0266(10) -0.0016(7) 0.0096(8) -0.0027(7)
N3 0.0240(10) 0.0130(8) 0.0269(10) -0.0020(7) 0.0093(8) -0.0030(7)
N4 0.0271(11) 0.0099(7) 0.0297(10) -0.0011(6) 0.0120(8) -0.0040(7)
N5 0.0299(11) 0.0155(8) 0.0291(10) 0.0013(7) 0.0093(9) -0.0035(8)
C1 0.0269(12) 0.0138(9) 0.0264(11) 0.0004(8) 0.0085(9) -0.0033(8)
C2 0.0315(14) 0.0182(10) 0.0283(12) 0.0006(8) 0.0111(10) -0.0072(9)
C3 0.0295(13) 0.0198(10) 0.0265(12) -0.0013(8) 0.0126(10) -0.0055(9)
C4 0.0238(11) 0.0169(9) 0.0224(10) -0.0007(8) 0.0082(8) -0.0029(8)
C5 0.0230(11) 0.0158(9) 0.0243(11) -0.0003(8) 0.0077(9) -0.0017(8)
C6 0.0227(11) 0.0144(9) 0.0259(11) -0.0019(8) 0.0076(9) -0.0011(8)
C7 0.0256(12) 0.0138(9) 0.0270(11) -0.0020(8) 0.0075(9) -0.0003(8)
C8 0.0247(12) 0.0144(9) 0.0272(11) -0.0031(8) 0.0064(9) -0.0011(8)
C9 0.0221(11) 0.0149(9) 0.0254(11) -0.0020(8) 0.0067(9) -0.0016(8)
C10 0.0218(11) 0.0141(9) 0.0284(11) -0.0013(8) 0.0077(9) -0.0029(8)
C11 0.0222(12) 0.0153(9) 0.0308(12) -0.0013(8) 0.0092(9) -0.0022(8)
C12 0.0246(12) 0.0182(10) 0.0405(14) -0.0042(9) 0.0134(11) -0.0038(9)
C13 0.0264(13) 0.0200(10) 0.0394(14) -0.0031(9) 0.0153(11) -0.0010(9)
C14 0.0268(12) 0.0153(9) 0.0310(12) -0.0010(8) 0.0122(10) -0.0007(8)
C15 0.0260(12) 0.0152(9) 0.0268(11) 0.0007(8) 0.0089(9) 0.0002(8)
C16 0.0295(13) 0.0128(9) 0.0247(11) -0.0009(8) 0.0089(9) -0.0008(8)
C17 0.0306(13) 0.0134(9) 0.0290(12) -0.0011(8) 0.0082(10) -0.0012(8)
C18 0.0324(13) 0.0132(9) 0.0295(12) 0.0001(8) 0.0095(10) -0.0025(8)
C19 0.0294(13) 0.0127(9) 0.0270(11) 0.0006(8) 0.0092(10) -0.0033(8)
C20 0.0272(13) 0.0165(9) 0.0293(12) 0.0011(8) 0.0130(10) 0.0001(8)
C21 0.0289(14) 0.0269(12) 0.0344(14) -0.0037(10) 0.0138(11) -0.0045(10)
C22 0.0260(14) 0.0316(13) 0.0477(17) -0.0007(12) 0.0165(12) -0.0032(11)
C23 0.0327(15) 0.0247(12) 0.0440(16) 0.0028(11) 0.0208(12) 0.0044(10)
C24 0.0426(16) 0.0199(11) 0.0330(13) -0.0022(9) 0.0173(12) 0.0033(10)
C25 0.0288(13) 0.0201(10) 0.0283(12) -0.0004(9) 0.0104(10) 0.0012(9)
C26 0.0219(17) 0.0149(14) 0.036(2) -0.0062(17) 0.012(2) -0.0029(13)
C27 0.0239(16) 0.0152(17) 0.0333(18) -0.0050(13) 0.0137(14) -0.0002(13)
C28 0.032(2) 0.0174(15) 0.038(2) -0.0011(15) 0.0168(18) 0.0016(13)
C29 0.032(2) 0.0211(15) 0.048(3) -0.0055(16) 0.0192(19) -0.0071(15)
C30 0.028(2) 0.0257(19) 0.047(2) -0.0111(17) 0.0107(18) -0.0114(15)
C31 0.028(2) 0.0242(19) 0.0350(19) -0.0046(15) 0.0097(15) -0.0056(15)
C26A 0.026(4) 0.020(4) 0.037(4) -0.002(4) 0.017(4) -0.002(4)
C27A 0.028(4) 0.018(4) 0.043(4) -0.009(4) 0.009(4) -0.001(4)
C28A 0.028(4) 0.015(3) 0.044(4) -0.004(4) 0.014(4) -0.005(3)
C29A 0.029(4) 0.019(4) 0.044(5) -0.008(4) 0.011(4) -0.011(3)
C30A 0.032(4) 0.031(4) 0.044(4) -0.002(4) 0.014(4) -0.008(4)
C31A 0.029(4) 0.021(4) 0.043(4) -0.004(4) 0.012(4) -0.010(4)
C32 0.0251(12) 0.0156(9) 0.0303(12) -0.0022(8) 0.0086(10) 0.0005(8)
C33 0.0307(13) 0.0185(10) 0.0309(12) 0.0008(9) 0.0100(10) 0.0025(9)
C34 0.0348(15) 0.0199(11) 0.0427(15) -0.0005(10) 0.0129(12) 0.0057(10)
C35 0.0294(14) 0.0268(12) 0.0415(15) -0.0042(10) 0.0147(11) 0.0025(10)
C36 0.0305(14) 0.0260(11) 0.0308(13) -0.0002(10) 0.0121(11) -0.0014(10)
C37 0.0279(13) 0.0184(10) 0.0319(13) -0.0006(9) 0.0094(10) -0.0001(9)

loop_
_atom_type_symbol
_atom_type_description
_atom_type_scat_dispersion_real
_atom_type_scat_dispersion_imag
_atom_type_scat_source
C C 0.0040 0.0020 'Calculated using XDISP in WinGX (Farrugia, 1999)'
H H 0.0000 0.0000 'Calculated using XDISP in WinGX (Farrugia, 1999)'
N N 0.0076 0.0040 'Calculated using XDISP in WinGX (Farrugia, 1999)'
Ru Ru -1.0018 0.9825 'Calculated using XDISP in WinGX (Farrugia, 1999)'

loop_
_geom_angle_atom_site_label_1
_geom_angle_atom_site_label_2
_geom_angle_atom_site_label_3
_geom_angle
N5 Ru1 N1 108.98(10)
N5 Ru1 N4 109.95(9)
N1 Ru1 N4 77.35(8)
N5 Ru1 N3 105.78(10)
N1 Ru1 N3 144.68(9)
N4 Ru1 N3 85.21(8)
N5 Ru1 N2 106.68(9)
N1 Ru1 N2 85.45(8)
N4 Ru1 N2 142.88(9)
N3 Ru1 N2 90.59(8)
C4 N1 C1 109.96(19)
C4 N1 Ru1 131.63(15)
C1 N1 Ru1 118.14(15)
C9 N2 C6 108.59(18)
C9 N2 Ru1 122.37(15)
C6 N2 Ru1 124.29(15)
C11 N3 C14 108.77(19)
C11 N3 Ru1 124.45(15)
C14 N3 Ru1 125.95(15)
C16 N4 C19 109.96(19)
C16 N4 Ru1 130.92(15)
C19 N4 Ru1 117.20(16)
N1 C1 C2 107.8(2)
N1 C1 C19 112.2(2)
C2 C1 C19 139.9(2)
C3 C2 C1 107.4(2)
C3 C2 H2A 126.3
C1 C2 H2A 126.3
C2 C3 C4 108.1(2)
C2 C3 H3A 125.9
C4 C3 H3A 125.9
N1 C4 C5 121.8(2)
N1 C4 C3 106.68(19)
C5 C4 C3 131.3(2)
C4 C5 C6 121.8(2)
C4 C5 C20 117.3(2)
C6 C5 C20 120.9(2)
N2 C6 C5 125.6(2)
N2 C6 C7 107.3(2)
C5 C6 C7 127.2(2)
C8 C7 C6 108.4(2)
C8 C7 H7A 125.8
C6 C7 H7A 125.8
C7 C8 C9 108.3(2)
C7 C8 H8A 125.8
C9 C8 H8A 125.8
C10 C9 N2 124.9(2)
C10 C9 C8 127.6(2)
N2 C9 C8 107.5(2)
C9 C10 C11 124.5(2)
C9 C10 C26A 117(3)
C11 C10 C26A 119(3)
C9 C10 C26 119.2(7)
C11 C10 C26 116.2(7)
N3 C11 C10 124.9(2)
N3 C11 C12 107.76(19)
C10 C11 C12 127.3(2)
C13 C12 C11 107.9(2)
C13 C12 H12A 126.0
C11 C12 H12A 126.0
C12 C13 C14 108.4(2)
C12 C13 H13A 125.8
C14 C13 H13A 125.8
N3 C14 C15 126.1(2)
N3 C14 C13 107.1(2)
C15 C14 C13 126.7(2)
C16 C15 C14 122.2(2)
C16 C15 C32 119.0(2)
C14 C15 C32 118.7(2)
N4 C16 C15 120.6(2)
N4 C16 C17 106.2(2)
C15 C16 C17 132.8(2)
C18 C17 C16 108.6(2)
C18 C17 H17A 125.7
C16 C17 H17A 125.7
C17 C18 C19 107.2(2)
C17 C18 H18A 126.4
C19 C18 H18A 126.4
N4 C19 C18 107.9(2)
N4 C19 C1 112.33(19)
C18 C19 C1 139.7(2)
C25 C20 C21 118.5(2)
C25 C20 C5 122.8(2)
C21 C20 C5 118.6(2)
C22 C21 C20 120.8(3)
C22 C21 H21A 119.6
C20 C21 H21A 119.6
C23 C22 C21 120.1(3)
C23 C22 H22A 120.0
C21 C22 H22A 120.0
C22 C23 C24 119.7(3)
C22 C23 H23A 120.2
C24 C23 H23A 120.2
C25 C24 C23 120.3(3)
C25 C24 H24A 119.8
C23 C24 H24A 119.8
C24 C25 C20 120.6(3)
C24 C25 H25A 119.7
C20 C25 H25A 119.7
C31 C26 C27 118.5(3)
C31 C26 C10 123.1(4)
C27 C26 C10 118.3(4)
C28 C27 C26 121.0(3)
C28 C27 H27A 119.5
C26 C27 H27A 119.5
C29 C28 C27 119.9(3)
C29 C28 H28A 120.1
C27 C28 H28A 120.1
C30 C29 C28 119.7(3)
C30 C29 H29A 120.1
C28 C29 H29A 120.1
C29 C30 C31 120.4(3)
C29 C30 H30A 119.8
C31 C30 H30A 119.8
C26 C31 C30 120.5(4)
C26 C31 H31A 119.8
C30 C31 H31A 119.8
C31A C26A C27A 119.9(8)
C31A C26A C10 118.4(13)
C27A C26A C10 121.3(13)
C26A C27A C28A 120.2(8)
C26A C27A H27B 119.9
C28A C27A H27B 119.9
C29A C28A C27A 119.5(8)
C29A C28A H28B 120.2
C27A C28A H28B 120.2
C30A C29A C28A 120.4(8)
C30A C29A H29B 119.8
C28A C29A H29B 119.8
C29A C30A C31A 120.3(8)
C29A C30A H30B 119.9
C31A C30A H30B 119.9
C30A C31A C26A 119.6(8)
C30A C31A H31B 120.2
C26A C31A H31B 120.2
C37 C32 C33 118.7(2)
C37 C32 C15 119.7(2)
C33 C32 C15 121.5(2)
C34 C33 C32 120.2(2)
C34 C33 H33A 119.9
C32 C33 H33A 119.9
C33 C34 C35 120.4(2)
C33 C34 H34A 119.8
C35 C34 H34A 119.8
C36 C35 C34 119.5(2)
C36 C35 H35A 120.3
C34 C35 H35A 120.3
C37 C36 C35 120.4(2)
C37 C36 H36A 119.8
C35 C36 H36A 119.8
C36 C37 C32 120.7(2)
C36 C37 H37A 119.6
C32 C37 H37A 119.6

loop_
_geom_bond_atom_site_label_1
_geom_bond_atom_site_label_2
_geom_bond_distance
Ru1 N5 1.613(2)
Ru1 N1 1.9654(19)
Ru1 N4 1.9732(18)
Ru1 N3 1.994(2)
Ru1 N2 2.0009(19)
N1 C4 1.367(3)
N1 C1 1.381(3)
N2 C9 1.393(3)
N2 C6 1.396(3)
N3 C11 1.385(3)
N3 C14 1.392(3)
N4 C16 1.374(3)
N4 C19 1.382(3)
C1 C2 1.406(3)
C1 C19 1.413(3)
C2 C3 1.384(3)
C2 H2A 0.9500
C3 C4 1.428(3)
C3 H3A 0.9500
C4 C5 1.403(3)
C5 C6 1.408(3)
C5 C20 1.483(3)
C6 C7 1.434(3)
C7 C8 1.363(3)
C7 H7A 0.9500
C8 C9 1.433(3)
C8 H8A 0.9500
C9 C10 1.393(3)
C10 C11 1.410(3)
C10 C26A 1.496(8)
C10 C26 1.498(4)
C11 C12 1.423(4)
C12 C13 1.369(3)
C12 H12A 0.9500
C13 C14 1.427(3)
C13 H13A 0.9500
C14 C15 1.410(3)
C15 C16 1.399(3)
C15 C32 1.486(3)
C16 C17 1.431(3)
C17 C18 1.382(4)
C17 H17A 0.9500
C18 C19 1.411(3)
C18 H18A 0.9500
C20 C25 1.390(3)
C20 C21 1.399(4)
C21 C22 1.391(4)
C21 H21A 0.9500
C22 C23 1.379(4)
C22 H22A 0.9500
C23 C24 1.390(4)
C23 H23A 0.9500
C24 C25 1.389(4)
C24 H24A 0.9500
C25 H25A 0.9500
C26 C31 1.387(5)
C26 C27 1.387(4)
C27 C28 1.384(4)
C27 H27A 0.9500
C28 C29 1.384(4)
C28 H28A 0.9500
C29 C30 1.374(5)
C29 H29A 0.9500
C30 C31 1.390(4)
C30 H30A 0.9500
C31 H31A 0.9500
C26A C31A 1.383(7)
C26A C27A 1.383(7)
C27A C28A 1.385(7)
C27A H27B 0.9500
C28A C29A 1.377(7)
C28A H28B 0.9500
C29A C30A 1.376(7)
C29A H29B 0.9500
C30A C31A 1.381(7)
C30A H30B 0.9500
C31A H31B 0.9500
C32 C37 1.397(3)
C32 C33 1.400(3)
C33 C34 1.389(4)
C33 H33A 0.9500
C34 C35 1.389(4)
C34 H34A 0.9500
C35 C36 1.386(4)
C35 H35A 0.9500
C36 C37 1.380(3)
C36 H36A 0.9500
C37 H37A 0.9500

loop_
_geom_torsion_atom_site_label_1
_geom_torsion_atom_site_label_2
_geom_torsion_atom_site_label_3
_geom_torsion_atom_site_label_4
_geom_torsion
C4 N1 C1 C2 0.0(3)
Ru1 N1 C1 C2 174.62(17)
C4 N1 C1 C19 177.3(2)
Ru1 N1 C1 C19 -8.0(3)
N1 C1 C2 C3 -0.4(3)
C19 C1 C2 C3 -176.6(3)
C1 C2 C3 C4 0.8(3)
C1 N1 C4 C5 -174.7(2)
Ru1 N1 C4 C5 11.6(4)
C1 N1 C4 C3 0.5(3)
Ru1 N1 C4 C3 -173.20(18)
C2 C3 C4 N1 -0.8(3)
C2 C3 C4 C5 173.7(3)
N1 C4 C5 C6 9.5(4)
C3 C4 C5 C6 -164.3(3)
N1 C4 C5 C20 -170.3(2)
C3 C4 C5 C20 15.8(4)
C9 N2 C6 C5 178.8(2)
Ru1 N2 C6 C5 -25.3(3)
C9 N2 C6 C7 -0.4(3)
Ru1 N2 C6 C7 155.52(17)
C4 C5 C6 N2 -1.7(4)
C20 C5 C6 N2 178.2(2)
C4 C5 C6 C7 177.3(2)
C20 C5 C6 C7 -2.8(4)
N2 C6 C7 C8 0.5(3)
C5 C6 C7 C8 -178.6(2)
C6 C7 C8 C9 -0.4(3)
C6 N2 C9 C10 -178.7(2)
Ru1 N2 C9 C10 24.8(3)
C6 N2 C9 C8 0.2(3)
Ru1 N2 C9 C8 -156.32(16)
C7 C8 C9 C10 178.9(2)
C7 C8 C9 N2 0.1(3)
N2 C9 C10 C11 -0.1(4)
C8 C9 C10 C11 -178.7(2)
N2 C9 C10 C26A 177.7(13)
C8 C9 C10 C26A -0.8(13)
N2 C9 C10 C26 -177.4(4)
C8 C9 C10 C26 4.0(5)
C14 N3 C11 C10 -178.5(2)
Ru1 N3 C11 C10 -8.4(4)
C14 N3 C11 C12 1.6(3)
Ru1 N3 C11 C12 171.70(18)
C9 C10 C11 N3 -9.0(4)
C26A C10 C11 N3 173.2(13)
C26 C10 C11 N3 168.4(4)
C9 C10 C11 C12 170.9(3)
C26A C10 C11 C12 -6.9(13)
C26 C10 C11 C12 -11.7(5)
N3 C11 C12 C13 -0.9(3)
C10 C11 C12 C13 179.2(3)
C11 C12 C13 C14 -0.2(3)
C11 N3 C14 C15 -177.9(3)
Ru1 N3 C14 C15 12.2(4)
C11 N3 C14 C13 -1.7(3)
Ru1 N3 C14 C13 -171.62(18)
C12 C13 C14 N3 1.2(3)
C12 C13 C14 C15 177.4(3)
N3 C14 C15 C16 8.6(4)
C13 C14 C15 C16 -166.9(3)
N3 C14 C15 C32 -172.2(2)
C13 C14 C15 C32 12.3(4)
C19 N4 C16 C15 172.4(2)
Ru1 N4 C16 C15 -24.2(4)
C19 N4 C16 C17 -2.4(3)
Ru1 N4 C16 C17 161.01(18)
C14 C15 C16 N4 -3.3(4)
C32 C15 C16 N4 177.5(2)
C14 C15 C16 C17 169.8(3)
C32 C15 C16 C17 -9.4(4)
N4 C16 C17 C18 2.6(3)
C15 C16 C17 C18 -171.2(3)
C16 C17 C18 C19 -1.8(3)
C16 N4 C19 C18 1.3(3)
Ru1 N4 C19 C18 -164.65(17)
C16 N4 C19 C1 -178.3(2)
Ru1 N4 C19 C1 15.8(3)
C17 C18 C19 N4 0.4(3)
C17 C18 C19 C1 179.8(3)
N1 C1 C19 N4 -4.9(3)
C2 C1 C19 N4 171.2(3)
N1 C1 C19 C18 175.8(3)
C2 C1 C19 C18 -8.2(6)
C4 C5 C20 C25 -124.7(3)
C6 C5 C20 C25 55.5(3)
C4 C5 C20 C21 53.7(3)
C6 C5 C20 C21 -126.2(3)
C25 C20 C21 C22 0.6(4)
C5 C20 C21 C22 -177.8(2)
C20 C21 C22 C23 0.1(4)
C21 C22 C23 C24 -0.6(4)
C22 C23 C24 C25 0.4(4)
C23 C24 C25 C20 0.4(4)
C21 C20 C25 C24 -0.9(4)
C5 C20 C25 C24 177.5(2)
C9 C10 C26 C31 -64.6(16)
C11 C10 C26 C31 117.9(13)
C9 C10 C26 C27 112.5(12)
C11 C10 C26 C27 -65.0(14)
C31 C26 C27 C28 -2.1(18)
C10 C26 C27 C28 -179.3(9)
C26 C27 C28 C29 0.6(11)
C27 C28 C29 C30 1.2(7)
C28 C29 C30 C31 -1.3(6)
C27 C26 C31 C30 1.9(18)
C10 C26 C31 C30 179.0(10)
C29 C30 C31 C26 -0.2(11)
C9 C10 C26A C31A -78(6)
C11 C10 C26A C31A 100(5)
C9 C10 C26A C27A 110(5)
C11 C10 C26A C27A -72(6)
C31A C26A C27A C28A 2(8)
C10 C26A C27A C28A 174(4)
C26A C27A C28A C29A 1(5)
C27A C28A C29A C30A -2(3)
C28A C29A C30A C31A 0(3)
C29A C30A C31A C26A 3(5)
C27A C26A C31A C30A -4(8)
C10 C26A C31A C30A -177(4)
C16 C15 C32 C37 -126.5(3)
C14 C15 C32 C37 54.3(3)
C16 C15 C32 C33 50.8(4)
C14 C15 C32 C33 -128.5(3)
C37 C32 C33 C34 2.1(4)
C15 C32 C33 C34 -175.2(3)
C32 C33 C34 C35 -1.6(4)
C33 C34 C35 C36 -0.3(5)
C34 C35 C36 C37 1.7(4)
C35 C36 C37 C32 -1.3(4)
C33 C32 C37 C36 -0.6(4)
C15 C32 C37 C36 176.7(2)
